data_1542628
loop_
_publ_author_name
'Ojwach, Stephen O.'
'Ogweno, Aloice O.'
'Akerman, Matthew P.'

_publ_section_title
;
 (Pyridyl)benzoazole palladium(ii) complexes as homogeneous catalysts in
 hydrogenation of alkenes and alkynes
;
_journal_issue 13
_journal_name_full 'Catal. Sci. Technol.'
_journal_page_first 5069
_journal_paper_doi 10.1039/C5CY02204E
_journal_volume 6
_journal_year 2016
_chemical_formula_moiety 'C32 H12 B F24, C31 H27 N3 P Pd'
_chemical_formula_sum 'C63 H39 B F24 N3 P Pd'
_chemical_formula_weight 1442.15
_space_group_crystal_system triclinic
_space_group_IT_number 2
_space_group_name_Hall '-P 1'
_space_group_name_H-M_alt 'P -1'
_symmetry_space_group_name_Hall '-P 1'
_symmetry_space_group_name_H-M 'P -1'
_atom_sites_solution_hydrogens mixed
_audit_creation_method SHELXL-2014/7
_audit_update_record
;
2016-02-26 deposited with the CCDC.
2016-03-03 downloaded from the CCDC.
;
_cell_angle_alpha 93.824(3)
_cell_angle_beta 90.923(2)
_cell_angle_gamma 93.204(2)
_cell_formula_units_Z 2
_cell_length_a 12.7129(8)
_cell_length_b 13.3917(8)
_cell_length_c 17.6166(11)
_cell_measurement_reflns_used 12108
_cell_measurement_temperature 100(2)
_cell_measurement_theta_max 26.4
_cell_measurement_theta_min 1.5
_cell_volume 2987.2(3)
_computing_cell_refinement 'SAINT-Plus (Bruker, 2012)'
_computing_data_collection 'APEX2 (Bruker, 2012)'
_computing_data_reduction 'SAINT-Plus (Bruker, 2012)'
_computing_molecular_graphics 'WinGX (Farrugia, 2012)'
_computing_structure_refinement 'SHELXL-2014/7 (Sheldrick, 2014)'
_computing_structure_solution 'SHELXL-2014/7 (Sheldrick, 2014)'
_diffrn_ambient_temperature 100(2)
_diffrn_measured_fraction_theta_full 0.985
_diffrn_measured_fraction_theta_max 0.983
_diffrn_measurement_device_type 'Bruker APEXII CCD'
_diffrn_measurement_method '\w and \f-scans'
_diffrn_radiation_type MoK\a
_diffrn_radiation_wavelength 0.71073
_diffrn_reflns_av_R_equivalents 0.0206
_diffrn_reflns_av_unetI/netI 0.0203
_diffrn_reflns_Laue_measured_fraction_full 0.985
_diffrn_reflns_Laue_measured_fraction_max 0.983
_diffrn_reflns_limit_h_max 15
_diffrn_reflns_limit_h_min -13
_diffrn_reflns_limit_k_max 16
_diffrn_reflns_limit_k_min -16
_diffrn_reflns_limit_l_max 22
_diffrn_reflns_limit_l_min -22
_diffrn_reflns_number 44476
_diffrn_reflns_point_group_measured_fraction_full 0.985
_diffrn_reflns_point_group_measured_fraction_max 0.983
_diffrn_reflns_theta_full 25.000
_diffrn_reflns_theta_max 26.444
_diffrn_reflns_theta_min 1.526
_diffrn_source 'Incoatec microsource'
_exptl_absorpt_coefficient_mu 0.457
_exptl_absorpt_correction_T_max 0.8751
_exptl_absorpt_correction_T_min 0.8375
_exptl_absorpt_correction_type multi-scan
_exptl_absorpt_process_details 'SADABS, Bruker 2012'
_exptl_crystal_colour yellow
_exptl_crystal_density_diffrn 1.603
_exptl_crystal_description parallelpiped
_exptl_crystal_F_000 1440
_exptl_crystal_size_max 0.400
_exptl_crystal_size_mid 0.350
_exptl_crystal_size_min 0.300
_refine_diff_density_max 2.073
_refine_diff_density_min -0.954
_refine_diff_density_rms 0.078
_refine_ls_extinction_method none
_refine_ls_goodness_of_fit_ref 1.035
_refine_ls_hydrogen_treatment mixed
_refine_ls_matrix_type full
_refine_ls_number_parameters 871
_refine_ls_number_reflns 12108
_refine_ls_number_restraints 6
_refine_ls_restrained_S_all 1.142
_refine_ls_R_factor_all 0.0434
_refine_ls_R_factor_gt 0.0410
_refine_ls_shift/su_max 0.001
_refine_ls_shift/su_mean 0.000
_refine_ls_structure_factor_coef Fsqd
_refine_ls_weighting_details 'w=1/[\s^2^(Fo^2^)+(0.0434P)^2^+6.6897P] where P=(Fo^2^+2Fc^2^)/3'
_refine_ls_weighting_scheme calc
_refine_ls_wR_factor_gt 0.1009
_refine_ls_wR_factor_ref 0.1025
_reflns_Friedel_coverage 0.000
_reflns_number_gt 11382
_reflns_number_total 12108
_reflns_threshold_expression 'I > 2\s(I)'
_cod_data_source_file c5cy02204e2.cif
_cod_data_source_block shelx
_cod_depositor_comments 'Adding full bibliography for 1542628.cif.'
_cod_database_code 1542628
_shelx_shelxl_version_number 2014/7
_shelx_space_group_comment
;
The symmetry employed for this shelxl refinement is uniquely defined
by the following loop, which should always be used as a source of
symmetry information in preference to the above space-group names.
They are only intended as comments.
;
_shelx_estimated_absorpt_t_min 0.838
_shelx_estimated_absorpt_t_max 0.875

loop_
_space_group_symop_operation_xyz
'x, y, z'
'-x, -y, -z'

loop_
_atom_site_label
_atom_site_type_symbol
_atom_site_fract_x
_atom_site_fract_y
_atom_site_fract_z
_atom_site_U_iso_or_equiv
_atom_site_adp_type
_atom_site_occupancy
_atom_site_site_symmetry_order
_atom_site_calc_flag
_atom_site_refinement_flags_posn
_atom_site_refinement_flags_adp
_atom_site_refinement_flags_occupancy
_atom_site_disorder_assembly
_atom_site_disorder_group
Pd1 Pd 0.09909(2) 0.17509(2) 0.25835(2) 0.01518(6) Uani 1 1 d . . . . .
P1 P 0.17783(5) 0.26142(5) 0.35923(3) 0.01496(13) Uani 1 1 d . . . . .
F1 F 0.51971(17) 0.59522(13) 0.94093(11) 0.0410(5) Uani 1 1 d . . . . .
F2 F 0.00335(14) 0.17384(16) 0.72447(11) 0.0404(5) Uani 1 1 d . . . . .
F3 F 0.00234(16) 0.04859(15) 0.64328(16) 0.0621(7) Uani 1 1 d . . . . .
F4 F 0.07512(15) 0.18980(19) 0.61865(12) 0.0520(6) Uani 1 1 d . . . . .
F5 F 0.2573(2) -0.19093(17) 0.68524(19) 0.0853(8) Uani 1 1 d . U . . .
F6 F 0.4204(2) -0.13612(15) 0.70045(18) 0.0709(8) Uani 1 1 d . . . . .
F7 F 0.3277(2) -0.16741(17) 0.79123(16) 0.0716(8) Uani 1 1 d . . . . .
F8 F 0.89727(15) 0.2670(2) 0.88004(12) 0.0647(8) Uani 1 1 d . . . . .
F9 F 0.7880(2) 0.2255(2) 0.96496(12) 0.0655(8) Uani 1 1 d . . . . .
F10 F 0.7955(2) 0.37065(18) 0.92924(15) 0.0666(7) Uani 1 1 d . . . . .
F11 F 0.64911(15) 0.07111(14) 0.61027(10) 0.0370(4) Uani 1 1 d . . . . .
F12 F 0.66636(15) 0.22581(15) 0.58723(9) 0.0361(4) Uani 1 1 d . . . . .
F13 F 0.80030(13) 0.15042(15) 0.62547(9) 0.0340(4) Uani 1 1 d . . . . .
F14 F 0.3721(2) 0.43151(16) 0.57371(10) 0.0520(6) Uani 1 1 d . . . . .
F15 F 0.24434(18) 0.51447(19) 0.61431(12) 0.0558(6) Uani 1 1 d . . . . .
F16 F 0.3962(2) 0.58771(17) 0.60612(12) 0.0643(8) Uani 1 1 d . . . . .
F17 F 0.4734(3) 0.70107(15) 0.86550(14) 0.0810(10) Uani 1 1 d . . . . .
F18 F 0.3602(2) 0.6337(2) 0.93602(17) 0.0890(11) Uani 1 1 d . . . . .
F19 F 0.37011(15) -0.00733(12) 1.07612(11) 0.0342(4) Uani 1 1 d . . . . .
F20 F 0.41087(15) 0.11498(14) 1.15885(9) 0.0334(4) Uani 1 1 d . . . . .
F21 F 0.52136(13) 0.07339(12) 1.07290(9) 0.0266(3) Uani 1 1 d . . . . .
N3 N -0.13607(18) 0.30189(17) 0.13376(13) 0.0216(5) Uani 1 1 d . . . . .
N1 N 0.00901(18) 0.08430(16) 0.17197(12) 0.0193(4) Uani 1 1 d . . . . .
C71 C 0.3239(2) -0.1281(2) 0.72247(18) 0.0284(6) Uani 1 1 d . . . . .
N2 N -0.01696(17) 0.27714(16) 0.22366(12) 0.0183(4) Uani 1 1 d . . . . .
C6 C -0.0780(2) 0.23467(19) 0.16771(14) 0.0181(5) Uani 1 1 d . . . . .
C7 C -0.1087(2) 0.3950(2) 0.16820(15) 0.0205(5) Uani 1 1 d . . . . .
C8 C -0.1370(2) 0.4904(2) 0.15224(16) 0.0260(6) Uani 1 1 d . . . . .
H4 H -0.1868 0.5003 0.1131 0.031 Uiso 1 1 calc R U . . .
C9 C -0.0892(2) 0.5695(2) 0.19602(17) 0.0270(6) Uani 1 1 d . . . . .
H3 H -0.1056 0.6358 0.1862 0.032 Uiso 1 1 calc R U . . .
C10 C -0.0171(2) 0.5549(2) 0.25468(16) 0.0262(6) Uani 1 1 d . . . . .
H1 H 0.0135 0.6116 0.2840 0.031 Uiso 1 1 calc R U . . .
C11 C 0.0108(2) 0.4603(2) 0.27106(15) 0.0230(5) Uani 1 1 d . . . . .
H2 H 0.0586 0.4509 0.3116 0.028 Uiso 1 1 calc R U . . .
C12 C -0.0342(2) 0.37887(19) 0.22553(14) 0.0181(5) Uani 1 1 d . . . . .
C5 C -0.0755(2) 0.12855(19) 0.14388(14) 0.0202(5) Uani 1 1 d . . . . .
C1 C 0.0186(2) -0.0128(2) 0.15180(16) 0.0259(6) Uani 1 1 d . . . . .
H8 H 0.0777 -0.0447 0.1705 0.031 Uiso 1 1 calc R U . . .
C2 C -0.0546(3) -0.0690(2) 0.10452(18) 0.0335(7) Uani 1 1 d . . . . .
H7 H -0.0452 -0.1378 0.0912 0.040 Uiso 1 1 calc R U . . .
C3 C -0.1409(3) -0.0235(2) 0.07724(18) 0.0334(7) Uani 1 1 d . . . . .
H6 H -0.1921 -0.0607 0.0453 0.040 Uiso 1 1 calc R U . . .
C4 C -0.1520(2) 0.0771(2) 0.09701(16) 0.0271(6) Uani 1 1 d . . . . .
H5 H -0.2107 0.1102 0.0789 0.032 Uiso 1 1 calc R U . . .
C13 C 0.2072(2) 0.0709(2) 0.26908(16) 0.0251(6) Uani 1 1 d . . . . .
H9 H 0.1800 0.0201 0.3024 0.038 Uiso 1 1 calc R U . . .
H11 H 0.2727 0.1033 0.2911 0.038 Uiso 1 1 calc R U . . .
H10 H 0.2210 0.0389 0.2189 0.038 Uiso 1 1 calc R U . . .
C14 C 0.2701(2) 0.20347(19) 0.42101(14) 0.0194(5) Uani 1 1 d . . . . .
C19 C 0.2305(3) 0.1383(2) 0.47279(17) 0.0326(7) Uani 1 1 d . . . . .
H16 H 0.1566 0.1244 0.4757 0.039 Uiso 1 1 calc R U . . .
C18 C 0.2991(3) 0.0935(3) 0.52040(18) 0.0446(9) Uani 1 1 d . . . . .
H12 H 0.2719 0.0490 0.5560 0.054 Uiso 1 1 calc R U . . .
C17 C 0.4068(3) 0.1131(3) 0.51653(18) 0.0405(8) Uani 1 1 d . . . . .
H13 H 0.4532 0.0832 0.5500 0.049 Uiso 1 1 calc R U . . .
C16 C 0.4462(3) 0.1754(3) 0.4645(2) 0.0452(9) Uani 1 1 d . . . . .
H14 H 0.5203 0.1878 0.4610 0.054 Uiso 1 1 calc R U . . .
C15 C 0.3785(2) 0.2212(2) 0.41623(19) 0.0348(7) Uani 1 1 d . . . . .
H15 H 0.4064 0.2646 0.3801 0.042 Uiso 1 1 calc R U . . .
C20 C 0.2514(2) 0.37275(19) 0.33009(15) 0.0189(5) Uani 1 1 d . . . . .
C21 C 0.2990(3) 0.4458(2) 0.38103(17) 0.0356(7) Uani 1 1 d . . . . .
H21 H 0.2970 0.4376 0.4341 0.043 Uiso 1 1 calc R U . . .
C22 C 0.3494(3) 0.5310(2) 0.3544(2) 0.0389(8) Uani 1 1 d . . . . .
H20 H 0.3812 0.5812 0.3895 0.047 Uiso 1 1 calc R U . . .
C23 C 0.3535(2) 0.5429(2) 0.27782(18) 0.0294(6) Uani 1 1 d . . . . .
H19 H 0.3874 0.6017 0.2601 0.035 Uiso 1 1 calc R U . . .
C24 C 0.3090(2) 0.4707(2) 0.22670(18) 0.0321(7) Uani 1 1 d . . . . .
H18 H 0.3129 0.4789 0.1736 0.039 Uiso 1 1 calc R U . . .
C25 C 0.2581(2) 0.3853(2) 0.25273(15) 0.0252(6) Uani 1 1 d . . . . .
H17 H 0.2276 0.3350 0.2172 0.030 Uiso 1 1 calc R U . . .
C26 C 0.0767(2) 0.30168(18) 0.42569(14) 0.0175(5) Uani 1 1 d . . . . .
C31 C -0.0286(3) 0.2730(3) 0.41203(17) 0.0374(8) Uani 1 1 d . . . . .
H22 H -0.0488 0.2333 0.3669 0.045 Uiso 1 1 calc R U . . .
C30 C -0.1052(3) 0.3015(3) 0.46329(19) 0.0463(9) Uani 1 1 d . . . . .
H26 H -0.1770 0.2807 0.4531 0.056 Uiso 1 1 calc R U . . .
C29 C -0.0781(3) 0.3589(3) 0.52776(18) 0.0350(7) Uani 1 1 d . . . . .
H25 H -0.1303 0.3775 0.5631 0.042 Uiso 1 1 calc R U . . .
C28 C 0.0255(3) 0.3897(3) 0.5413(2) 0.0444(9) Uani 1 1 d . . . . .
H23 H 0.0445 0.4319 0.5855 0.053 Uiso 1 1 calc R U . . .
C27 C 0.1029(3) 0.3601(3) 0.49164(19) 0.0393(8) Uani 1 1 d . . . . .
H24 H 0.1746 0.3802 0.5029 0.047 Uiso 1 1 calc R U . . .
C33 C 0.4430(2) 0.6150(2) 0.89352(17) 0.0277(6) Uani 1 1 d . . . . .
C34 C 0.4183(2) 0.53316(18) 0.83289(15) 0.0186(5) Uani 1 1 d . . . . .
C35 C 0.41756(19) 0.43386(18) 0.85158(13) 0.0145(5) Uani 1 1 d . . . . .
H33 H 0.4343 0.4201 0.9024 0.017 Uiso 1 1 calc R U . . .
C36 C 0.39291(18) 0.35326(17) 0.79794(13) 0.0122(4) Uani 1 1 d . . . . .
C37 C 0.36763(18) 0.22790(17) 0.90977(13) 0.0124(4) Uani 1 1 d . . . . .
C38 C 0.27894(19) 0.27736(17) 0.93509(13) 0.0141(5) Uani 1 1 d . . . . .
H35 H 0.2454 0.3191 0.9017 0.017 Uiso 1 1 calc R U . . .
C39 C 0.23821(19) 0.26756(18) 1.00723(13) 0.0161(5) Uani 1 1 d . . . . .
C40 C 0.1435(2) 0.3235(2) 1.03008(15) 0.0252(6) Uani 1 1 d . . . . .
C42 C 0.0618(2) 0.1261(2) 0.67251(15) 0.0218(5) Uani 1 1 d . . . . .
C43 C 0.16428(19) 0.09782(19) 0.70572(13) 0.0159(5) Uani 1 1 d . . . . .
C44 C 0.19214(19) -0.00098(18) 0.69908(14) 0.0171(5) Uani 1 1 d . . . . .
H41 H 0.1462 -0.0523 0.6749 0.020 Uiso 1 1 calc R U . . .
C45 C 0.2896(2) -0.02246(18) 0.72904(14) 0.0176(5) Uani 1 1 d . . . . .
C46 C 0.35667(19) 0.05254(17) 0.76497(13) 0.0147(5) Uani 1 1 d . . . . .
H40 H 0.4225 0.0352 0.7851 0.018 Uiso 1 1 calc R U . . .
C47 C 0.33004(18) 0.15313(17) 0.77238(12) 0.0119(4) Uani 1 1 d . . . . .
C48 C 0.53034(18) 0.22074(16) 0.80735(13) 0.0123(4) Uani 1 1 d . . . . .
C49 C 0.61080(19) 0.24867(17) 0.86120(13) 0.0145(5) Uani 1 1 d . . . . .
H30 H 0.5925 0.2703 0.9115 0.017 Uiso 1 1 calc R U . . .
C50 C 0.71746(19) 0.24551(18) 0.84285(14) 0.0172(5) Uani 1 1 d . . . . .
C51 C 0.7999(2) 0.2758(2) 0.90302(16) 0.0254(6) Uani 1 1 d . . . . .
C52 C 0.7484(2) 0.21531(19) 0.77017(14) 0.0182(5) Uani 1 1 d . . . . .
H29 H 0.8208 0.2133 0.7579 0.022 Uiso 1 1 calc R U . . .
C53 C 0.66984(19) 0.18815(18) 0.71599(14) 0.0159(5) Uani 1 1 d . . . . .
C54 C 0.56374(19) 0.19006(17) 0.73431(13) 0.0137(4) Uani 1 1 d . . . . .
H28 H 0.5121 0.1699 0.6960 0.016 Uiso 1 1 calc R U . . .
C55 C 0.6972(2) 0.1590(2) 0.63536(15) 0.0216(5) Uani 1 1 d . . . . .
C56 C 0.3947(2) 0.55708(19) 0.75954(15) 0.0208(5) Uani 1 1 d . . . . .
H32 H 0.3939 0.6249 0.7469 0.025 Uiso 1 1 calc R U . . .
C57 C 0.3724(2) 0.47890(19) 0.70505(14) 0.0188(5) Uani 1 1 d . . . . .
C58 C 0.3467(3) 0.5030(2) 0.62553(17) 0.0300(6) Uani 1 1 d . . . . .
C59 C 0.37125(19) 0.37925(18) 0.72372(13) 0.0150(5) Uani 1 1 d . . . . .
H31 H 0.3554 0.3275 0.6850 0.018 Uiso 1 1 calc R U . . .
C60 C 0.41229(19) 0.16594(17) 0.96097(13) 0.0144(5) Uani 1 1 d . . . . .
H38 H 0.4719 0.1302 0.9462 0.017 Uiso 1 1 calc R U . . .
C61 C 0.3713(2) 0.15545(18) 1.03320(13) 0.0158(5) Uani 1 1 d . . . . .
C62 C 0.4190(2) 0.0852(2) 1.08520(15) 0.0219(5) Uani 1 1 d . . . . .
C63 C 0.2844(2) 0.20658(18) 1.05760(13) 0.0164(5) Uani 1 1 d . . . . .
H34 H 0.2574 0.2000 1.1071 0.020 Uiso 1 1 calc R U . . .
C65 C 0.23157(18) 0.17271(17) 0.74149(13) 0.0137(4) Uani 1 1 d . . . . .
H39 H 0.2100 0.2396 0.7451 0.016 Uiso 1 1 calc R U . . .
B1 B 0.4055(2) 0.23778(19) 0.82178(14) 0.0113(5) Uani 1 1 d . . . . .
F25 F 0.0730(4) 0.3203(4) 0.9790(3) 0.0419(15) Uani 0.531(7) 1 d . . P A 1
F26 F 0.1763(3) 0.4252(3) 1.0404(3) 0.0504(16) Uani 0.531(7) 1 d . . P A 1
F27 F 0.1091(4) 0.3022(5) 1.0955(3) 0.0501(18) Uani 0.531(7) 1 d . . P A 1
F27' F 0.1436(4) 0.3668(5) 1.0963(3) 0.0446(18) Uani 0.469(7) 1 d . . P A 2
F25' F 0.0531(3) 0.2519(4) 1.0327(3) 0.056(2) Uani 0.469(7) 1 d . . P A 2
F26' F 0.1050(6) 0.3814(6) 0.9811(3) 0.064(3) Uani 0.469(7) 1 d . . P A 2
H101 H -0.176(3) 0.292(3) 0.094(2) 0.036(10) Uiso 1 1 d . . . . .

loop_
_atom_site_aniso_label
_atom_site_aniso_U_11
_atom_site_aniso_U_22
_atom_site_aniso_U_33
_atom_site_aniso_U_23
_atom_site_aniso_U_13
_atom_site_aniso_U_12
Pd1 0.01724(10) 0.01630(10) 0.01185(9) 0.00202(7) -0.00132(7) -0.00106(7)
P1 0.0169(3) 0.0158(3) 0.0122(3) 0.0026(2) -0.0013(2) -0.0005(2)
F1 0.0567(13) 0.0271(9) 0.0373(10) -0.0083(7) -0.0281(9) 0.0049(8)
F2 0.0210(9) 0.0632(13) 0.0386(10) -0.0012(9) -0.0002(7) 0.0216(8)
F3 0.0318(11) 0.0354(11) 0.115(2) -0.0187(12) -0.0439(12) 0.0039(9)
F4 0.0263(10) 0.0885(17) 0.0473(12) 0.0414(12) -0.0014(9) 0.0139(10)
F5 0.0848(15) 0.0327(10) 0.1332(17) -0.0254(11) -0.0648(13) 0.0135(10)
F6 0.0594(15) 0.0255(10) 0.130(2) 0.0002(12) 0.0505(16) 0.0159(10)
F7 0.105(2) 0.0391(12) 0.0785(17) 0.0259(12) 0.0245(16) 0.0379(13)
F8 0.0148(9) 0.136(2) 0.0397(12) -0.0220(13) -0.0093(8) 0.0033(11)
F9 0.0600(15) 0.0969(19) 0.0382(12) 0.0310(12) -0.0314(11) -0.0308(13)
F10 0.0609(15) 0.0535(14) 0.0798(17) -0.0269(12) -0.0416(13) 0.0037(11)
F11 0.0381(10) 0.0397(10) 0.0303(9) -0.0173(8) 0.0063(8) -0.0010(8)
F12 0.0431(11) 0.0509(11) 0.0171(8) 0.0070(7) 0.0037(7) 0.0213(9)
F13 0.0175(8) 0.0607(12) 0.0244(8) -0.0011(8) 0.0072(7) 0.0112(8)
F14 0.0909(18) 0.0507(12) 0.0165(9) 0.0063(8) -0.0048(10) 0.0177(12)
F15 0.0489(13) 0.0773(16) 0.0431(12) 0.0170(11) -0.0251(10) 0.0113(11)
F16 0.105(2) 0.0475(13) 0.0383(11) 0.0298(10) -0.0244(12) -0.0351(13)
F17 0.163(3) 0.0173(9) 0.0578(14) 0.0072(9) -0.0584(17) -0.0220(13)
F18 0.0450(14) 0.111(2) 0.098(2) -0.0859(19) 0.0007(13) 0.0072(14)
F19 0.0396(10) 0.0205(8) 0.0440(10) 0.0159(7) -0.0018(8) -0.0017(7)
F20 0.0448(11) 0.0436(10) 0.0141(7) 0.0107(7) 0.0003(7) 0.0134(8)
F21 0.0244(8) 0.0319(9) 0.0254(8) 0.0113(7) -0.0023(6) 0.0088(7)
N3 0.0193(11) 0.0240(11) 0.0212(11) 0.0016(9) -0.0049(9) 0.0001(9)
N1 0.0230(11) 0.0175(10) 0.0170(10) 0.0014(8) -0.0002(8) -0.0034(8)
C71 0.0241(14) 0.0151(12) 0.0449(17) -0.0025(12) -0.0080(12) -0.0003(11)
N2 0.0208(11) 0.0196(10) 0.0147(10) 0.0022(8) 0.0001(8) 0.0012(8)
C6 0.0166(12) 0.0232(13) 0.0146(11) 0.0044(9) 0.0003(9) -0.0011(10)
C7 0.0172(12) 0.0248(13) 0.0198(12) 0.0010(10) 0.0031(10) 0.0032(10)
C8 0.0224(14) 0.0271(14) 0.0292(14) 0.0025(11) -0.0027(11) 0.0091(11)
C9 0.0293(15) 0.0219(13) 0.0310(15) 0.0017(11) 0.0019(12) 0.0111(11)
C10 0.0312(15) 0.0210(13) 0.0261(14) -0.0036(11) -0.0006(12) 0.0050(11)
C11 0.0271(14) 0.0236(13) 0.0181(12) -0.0024(10) -0.0024(10) 0.0068(11)
C12 0.0190(12) 0.0200(12) 0.0158(11) 0.0014(9) 0.0040(10) 0.0038(10)
C5 0.0223(13) 0.0215(13) 0.0166(12) 0.0045(10) 0.0004(10) -0.0045(10)
C1 0.0312(15) 0.0196(13) 0.0265(14) 0.0015(11) -0.0049(12) -0.0023(11)
C2 0.0448(19) 0.0195(13) 0.0344(16) -0.0032(12) -0.0087(14) -0.0042(13)
C3 0.0378(17) 0.0279(15) 0.0318(16) -0.0028(12) -0.0127(13) -0.0113(13)
C4 0.0291(15) 0.0271(14) 0.0241(14) 0.0030(11) -0.0078(11) -0.0052(12)
C13 0.0264(14) 0.0243(13) 0.0246(13) -0.0021(11) -0.0015(11) 0.0074(11)
C14 0.0242(13) 0.0216(12) 0.0127(11) -0.0007(9) -0.0039(10) 0.0071(10)
C19 0.0344(17) 0.0424(17) 0.0245(14) 0.0125(13) 0.0088(12) 0.0178(14)
C18 0.066(2) 0.052(2) 0.0219(15) 0.0168(14) 0.0122(15) 0.0343(19)
C17 0.050(2) 0.050(2) 0.0236(15) -0.0059(14) -0.0144(14) 0.0296(17)
C16 0.0310(18) 0.050(2) 0.054(2) 0.0018(17) -0.0205(16) 0.0093(15)
C15 0.0260(16) 0.0391(17) 0.0395(17) 0.0076(14) -0.0094(13) 0.0000(13)
C20 0.0178(12) 0.0177(12) 0.0213(12) 0.0030(10) 0.0002(10) -0.0006(10)
C21 0.049(2) 0.0320(16) 0.0234(14) -0.0004(12) 0.0009(13) -0.0144(14)
C22 0.045(2) 0.0269(15) 0.0414(18) -0.0068(13) 0.0031(15) -0.0153(14)
C23 0.0239(14) 0.0219(13) 0.0435(17) 0.0100(12) 0.0085(13) 0.0001(11)
C24 0.0302(16) 0.0381(17) 0.0286(15) 0.0125(13) 0.0051(12) -0.0053(13)
C25 0.0259(14) 0.0277(14) 0.0209(13) 0.0010(11) 0.0029(11) -0.0076(11)
C26 0.0192(12) 0.0188(12) 0.0153(11) 0.0048(9) 0.0010(9) 0.0031(10)
C31 0.0272(16) 0.060(2) 0.0222(14) -0.0059(14) 0.0039(12) -0.0105(15)
C30 0.0244(17) 0.081(3) 0.0322(17) 0.0003(17) 0.0069(13) -0.0045(17)
C29 0.0343(17) 0.0442(18) 0.0293(15) 0.0081(13) 0.0148(13) 0.0157(14)
C28 0.048(2) 0.0426(19) 0.0389(18) -0.0188(15) 0.0178(16) -0.0052(16)
C27 0.0291(17) 0.0480(19) 0.0369(17) -0.0184(15) 0.0089(14) -0.0098(14)
C33 0.0333(16) 0.0160(12) 0.0328(15) -0.0053(11) -0.0124(12) 0.0033(11)
C34 0.0174(12) 0.0148(11) 0.0230(13) -0.0019(10) -0.0040(10) 0.0008(9)
C35 0.0139(11) 0.0160(11) 0.0137(11) 0.0005(9) -0.0009(9) 0.0016(9)
C36 0.0088(10) 0.0138(11) 0.0141(11) 0.0014(8) 0.0014(8) 0.0003(8)
C37 0.0133(11) 0.0112(10) 0.0123(10) -0.0003(8) -0.0007(9) -0.0023(8)
C38 0.0157(11) 0.0147(11) 0.0118(11) 0.0011(8) -0.0013(9) 0.0004(9)
C39 0.0165(12) 0.0178(11) 0.0134(11) -0.0016(9) -0.0001(9) 0.0002(9)
C40 0.0287(15) 0.0329(15) 0.0152(12) 0.0023(11) 0.0049(11) 0.0110(12)
C42 0.0147(12) 0.0243(13) 0.0262(13) 0.0017(10) -0.0035(10) 0.0001(10)
C43 0.0120(11) 0.0208(12) 0.0151(11) 0.0015(9) 0.0012(9) 0.0004(9)
C44 0.0153(12) 0.0158(11) 0.0193(12) -0.0015(9) -0.0007(9) -0.0031(9)
C45 0.0179(12) 0.0147(11) 0.0201(12) 0.0012(9) 0.0002(10) 0.0008(9)
C46 0.0131(11) 0.0141(11) 0.0169(11) 0.0010(9) -0.0018(9) 0.0009(9)
C47 0.0121(11) 0.0139(11) 0.0099(10) 0.0010(8) 0.0026(8) 0.0004(9)
C48 0.0124(11) 0.0100(10) 0.0148(11) 0.0025(8) 0.0001(9) 0.0014(8)
C49 0.0152(12) 0.0150(11) 0.0133(11) 0.0010(9) -0.0004(9) 0.0001(9)
C50 0.0138(12) 0.0189(12) 0.0189(12) 0.0029(9) -0.0039(9) -0.0003(9)
C51 0.0176(13) 0.0357(15) 0.0224(13) -0.0008(11) -0.0047(10) 0.0006(11)
C52 0.0117(11) 0.0220(12) 0.0212(12) 0.0039(10) -0.0005(9) 0.0018(9)
C53 0.0151(12) 0.0166(11) 0.0162(11) 0.0016(9) 0.0017(9) 0.0029(9)
C54 0.0123(11) 0.0149(11) 0.0138(11) 0.0002(9) -0.0016(9) 0.0016(9)
C55 0.0170(13) 0.0290(14) 0.0191(12) -0.0008(10) 0.0020(10) 0.0063(10)
C56 0.0216(13) 0.0135(11) 0.0275(13) 0.0050(10) -0.0060(11) -0.0001(10)
C57 0.0176(12) 0.0198(12) 0.0192(12) 0.0061(10) -0.0041(10) -0.0001(10)
C58 0.0410(18) 0.0241(14) 0.0250(14) 0.0093(11) -0.0113(13) -0.0038(12)
C59 0.0150(12) 0.0156(11) 0.0142(11) 0.0003(9) -0.0010(9) 0.0002(9)
C60 0.0139(11) 0.0132(11) 0.0159(11) 0.0001(9) -0.0010(9) -0.0007(9)
C61 0.0182(12) 0.0143(11) 0.0145(11) 0.0016(9) -0.0026(9) -0.0018(9)
C62 0.0254(14) 0.0223(13) 0.0189(12) 0.0071(10) 0.0008(10) 0.0027(11)
C63 0.0194(12) 0.0185(12) 0.0111(11) 0.0014(9) 0.0011(9) -0.0017(9)
C65 0.0130(11) 0.0143(11) 0.0142(11) 0.0011(8) 0.0026(9) 0.0021(9)
B1 0.0111(12) 0.0118(12) 0.0110(11) 0.0003(9) -0.0009(9) 0.0006(9)
F25 0.030(2) 0.064(3) 0.032(2) -0.019(3) -0.0175(18) 0.030(2)
F26 0.037(2) 0.0251(19) 0.089(4) -0.014(2) 0.019(2) 0.0100(15)
F27 0.042(3) 0.087(4) 0.029(2) 0.029(3) 0.027(2) 0.040(3)
F27' 0.036(3) 0.065(4) 0.031(2) -0.028(3) -0.005(2) 0.025(3)
F25' 0.018(2) 0.061(3) 0.085(4) -0.023(3) 0.023(2) -0.0077(19)
F26' 0.065(5) 0.103(6) 0.038(3) 0.039(4) 0.033(3) 0.068(5)

loop_
_atom_type_symbol
_atom_type_description
_atom_type_scat_dispersion_real
_atom_type_scat_dispersion_imag
_atom_type_scat_source
C C 0.0033 0.0016 'International Tables Vol C Tables 4.2.6.8 and 6.1.1.4'
H H 0.0000 0.0000 'International Tables Vol C Tables 4.2.6.8 and 6.1.1.4'
N N 0.0061 0.0033 'International Tables Vol C Tables 4.2.6.8 and 6.1.1.4'
B B 0.0013 0.0007 'International Tables Vol C Tables 4.2.6.8 and 6.1.1.4'
F F 0.0171 0.0103 'International Tables Vol C Tables 4.2.6.8 and 6.1.1.4'
P P 0.1023 0.0942 'International Tables Vol C Tables 4.2.6.8 and 6.1.1.4'
Pd Pd -0.9988 1.0072 'International Tables Vol C Tables 4.2.6.8 and 6.1.1.4'

loop_
_geom_angle_atom_site_label_1
_geom_angle_atom_site_label_2
_geom_angle_atom_site_label_3
_geom_angle
C13 Pd1 N1 93.27(10)
C13 Pd1 N2 168.91(10)
N1 Pd1 N2 77.84(8)
C13 Pd1 P1 87.54(8)
N1 Pd1 P1 172.44(6)
N2 Pd1 P1 102.15(6)
C20 P1 C14 104.23(12)
C20 P1 C26 108.27(12)
C14 P1 C26 102.45(11)
C20 P1 Pd1 110.73(9)
C14 P1 Pd1 121.40(8)
C26 P1 Pd1 108.92(9)
C6 N3 C7 107.5(2)
C6 N3 H101 128(2)
C7 N3 H101 124(2)
C1 N1 C5 117.6(2)
C1 N1 Pd1 127.18(19)
C5 N1 Pd1 114.47(17)
F5 C71 F6 113.0(3)
F5 C71 F7 101.6(3)
F6 C71 F7 101.3(3)
F5 C71 C45 113.8(2)
F6 C71 C45 114.1(2)
F7 C71 C45 111.5(2)
C6 N2 C12 105.7(2)
C6 N2 Pd1 110.74(17)
C12 N2 Pd1 140.91(18)
N2 C6 N3 112.4(2)
N2 C6 C5 122.1(2)
N3 C6 C5 125.5(2)
N3 C7 C8 131.8(3)
N3 C7 C12 105.6(2)
C8 C7 C12 122.5(3)
C9 C8 C7 116.6(3)
C9 C8 H4 121.7
C7 C8 H4 121.7
C8 C9 C10 121.8(3)
C8 C9 H3 119.1
C10 C9 H3 119.1
C11 C10 C9 121.8(3)
C11 C10 H1 119.1
C9 C10 H1 119.1
C10 C11 C12 117.4(2)
C10 C11 H2 121.3
C12 C11 H2 121.3
N2 C12 C11 131.3(2)
N2 C12 C7 108.8(2)
C11 C12 C7 119.9(2)
N1 C5 C4 122.9(2)
N1 C5 C6 113.6(2)
C4 C5 C6 123.5(2)
N1 C1 C2 122.6(3)
N1 C1 H8 118.7
C2 C1 H8 118.7
C3 C2 C1 119.1(3)
C3 C2 H7 120.4
C1 C2 H7 120.4
C2 C3 C4 119.2(3)
C2 C3 H6 120.4
C4 C3 H6 120.4
C3 C4 C5 118.5(3)
C3 C4 H5 120.7
C5 C4 H5 120.7
Pd1 C13 H9 109.5
Pd1 C13 H11 109.5
H9 C13 H11 109.5
Pd1 C13 H10 109.5
H9 C13 H10 109.5
H11 C13 H10 109.5
C19 C14 C15 119.3(3)
C19 C14 P1 118.8(2)
C15 C14 P1 121.9(2)
C14 C19 C18 119.8(3)
C14 C19 H16 120.1
C18 C19 H16 120.1
C17 C18 C19 120.6(3)
C17 C18 H12 119.7
C19 C18 H12 119.7
C16 C17 C18 119.8(3)
C16 C17 H13 120.1
C18 C17 H13 120.1
C17 C16 C15 120.4(3)
C17 C16 H14 119.8
C15 C16 H14 119.8
C14 C15 C16 120.1(3)
C14 C15 H15 120.0
C16 C15 H15 120.0
C25 C20 C21 118.7(2)
C25 C20 P1 117.7(2)
C21 C20 P1 123.5(2)
C20 C21 C22 120.1(3)
C20 C21 H21 120.0
C22 C21 H21 120.0
C23 C22 C21 120.3(3)
C23 C22 H20 119.8
C21 C22 H20 119.8
C24 C23 C22 120.4(3)
C24 C23 H19 119.8
C22 C23 H19 119.8
C23 C24 C25 119.7(3)
C23 C24 H18 120.1
C25 C24 H18 120.1
C20 C25 C24 120.7(3)
C20 C25 H17 119.7
C24 C25 H17 119.7
C27 C26 C31 117.8(3)
C27 C26 P1 121.3(2)
C31 C26 P1 120.9(2)
C26 C31 C30 121.0(3)
C26 C31 H22 119.5
C30 C31 H22 119.5
C29 C30 C31 120.4(3)
C29 C30 H26 119.8
C31 C30 H26 119.8
C30 C29 C28 119.3(3)
C30 C29 H25 120.3
C28 C29 H25 120.3
C29 C28 C27 120.9(3)
C29 C28 H23 119.6
C27 C28 H23 119.6
C26 C27 C28 120.6(3)
C26 C27 H24 119.7
C28 C27 H24 119.7
F1 C33 F17 105.5(2)
F1 C33 F18 106.4(3)
F17 C33 F18 106.1(3)
F1 C33 C34 113.5(2)
F17 C33 C34 112.7(3)
F18 C33 C34 112.1(2)
C56 C34 C35 121.0(2)
C56 C34 C33 119.7(2)
C35 C34 C33 119.3(2)
C34 C35 C36 122.3(2)
C34 C35 H33 118.8
C36 C35 H33 118.8
C59 C36 C35 115.7(2)
C59 C36 B1 124.2(2)
C35 C36 B1 119.6(2)
C60 C37 C38 116.1(2)
C60 C37 B1 124.5(2)
C38 C37 B1 119.2(2)
C39 C38 C37 122.5(2)
C39 C38 H35 118.8
C37 C38 H35 118.8
C63 C39 C38 120.6(2)
C63 C39 C40 120.2(2)
C38 C39 C40 119.2(2)
F25 C40 F27 113.8(5)
F27' C40 F26' 109.8(5)
F25 C40 F26 104.3(4)
F27 C40 F26 103.8(4)
F27' C40 F25' 101.6(4)
F26' C40 F25' 98.2(5)
F25 C40 C39 113.6(3)
F27' C40 C39 117.9(3)
F27 C40 C39 113.0(3)
F26' C40 C39 117.5(3)
F26 C40 C39 107.2(3)
F25' C40 C39 108.7(3)
F3 C42 F4 107.5(2)
F3 C42 F2 106.4(2)
F4 C42 F2 104.5(2)
F3 C42 C43 113.5(2)
F4 C42 C43 112.4(2)
F2 C42 C43 112.0(2)
C44 C43 C65 121.0(2)
C44 C43 C42 120.2(2)
C65 C43 C42 118.8(2)
C43 C44 C45 117.8(2)
C43 C44 H41 121.1
C45 C44 H41 121.1
C44 C45 C46 121.2(2)
C44 C45 C71 119.8(2)
C46 C45 C71 119.1(2)
C45 C46 C47 122.0(2)
C45 C46 H40 119.0
C47 C46 H40 119.0
C65 C47 C46 115.6(2)
C65 C47 B1 123.3(2)
C46 C47 B1 120.8(2)
C49 C48 C54 115.7(2)
C49 C48 B1 123.8(2)
C54 C48 B1 119.9(2)
C50 C49 C48 121.8(2)
C50 C49 H30 119.1
C48 C49 H30 119.1
C52 C50 C49 121.4(2)
C52 C50 C51 119.3(2)
C49 C50 C51 119.3(2)
F8 C51 F9 107.9(3)
F8 C51 F10 105.5(3)
F9 C51 F10 103.3(3)
F8 C51 C50 114.0(2)
F9 C51 C50 112.8(2)
F10 C51 C50 112.6(2)
C50 C52 C53 117.6(2)
C50 C52 H29 121.2
C53 C52 H29 121.2
C52 C53 C54 121.1(2)
C52 C53 C55 120.6(2)
C54 C53 C55 118.3(2)
C53 C54 C48 122.4(2)
C53 C54 H28 118.8
C48 C54 H28 118.8
F13 C55 F11 106.8(2)
F13 C55 F12 106.8(2)
F11 C55 F12 105.6(2)
F13 C55 C53 113.4(2)
F11 C55 C53 111.9(2)
F12 C55 C53 111.9(2)
C34 C56 C57 117.9(2)
C34 C56 H32 121.1
C57 C56 H32 121.1
C56 C57 C59 121.2(2)
C56 C57 C58 118.8(2)
C59 C57 C58 120.0(2)
F15 C58 F16 105.9(3)
F15 C58 F14 105.7(2)
F16 C58 F14 106.3(3)
F15 C58 C57 112.7(3)
F16 C58 C57 112.9(2)
F14 C58 C57 112.8(2)
C57 C59 C36 121.9(2)
C57 C59 H31 119.1
C36 C59 H31 119.1
C61 C60 C37 121.6(2)
C61 C60 H38 119.2
C37 C60 H38 119.2
C63 C61 C60 121.4(2)
C63 C61 C62 118.7(2)
C60 C61 C62 119.9(2)
F20 C62 F21 106.7(2)
F20 C62 F19 106.2(2)
F21 C62 F19 106.4(2)
F20 C62 C61 112.8(2)
F21 C62 C61 113.2(2)
F19 C62 C61 111.0(2)
C39 C63 C61 117.9(2)
C39 C63 H34 121.1
C61 C63 H34 121.1
C43 C65 C47 122.5(2)
C43 C65 H39 118.8
C47 C65 H39 118.8
C48 B1 C47 111.18(18)
C48 B1 C37 115.16(19)
C47 B1 C37 103.92(18)
C48 B1 C36 103.10(18)
C47 B1 C36 114.37(19)
C37 B1 C36 109.47(18)

loop_
_geom_bond_atom_site_label_1
_geom_bond_atom_site_label_2
_geom_bond_distance
Pd1 C13 2.028(3)
Pd1 N1 2.156(2)
Pd1 N2 2.174(2)
Pd1 P1 2.2441(6)
P1 C20 1.823(3)
P1 C14 1.826(3)
P1 C26 1.832(3)
F1 C33 1.323(3)
F2 C42 1.340(3)
F3 C42 1.320(3)
F4 C42 1.325(3)
F5 C71 1.297(4)
F6 C71 1.300(4)
F7 C71 1.354(4)
F8 C51 1.317(3)
F9 C51 1.326(3)
F10 C51 1.327(4)
F11 C55 1.340(3)
F12 C55 1.343(3)
F13 C55 1.335(3)
F14 C58 1.335(4)
F15 C58 1.331(4)
F16 C58 1.334(3)
F17 C33 1.324(4)
F18 C33 1.327(4)
F19 C62 1.353(3)
F20 C62 1.339(3)
F21 C62 1.339(3)
N3 C6 1.358(3)
N3 C7 1.374(3)
N3 H101 0.85(4)
N1 C1 1.338(3)
N1 C5 1.358(3)
C71 C45 1.502(4)
N2 C6 1.322(3)
N2 C12 1.390(3)
C6 C5 1.457(4)
C7 C8 1.392(4)
C7 C12 1.408(4)
C8 C9 1.375(4)
C8 H4 0.9500
C9 C10 1.401(4)
C9 H3 0.9500
C10 C11 1.382(4)
C10 H1 0.9500
C11 C12 1.399(4)
C11 H2 0.9500
C5 C4 1.387(4)
C1 C2 1.392(4)
C1 H8 0.9500
C2 C3 1.380(5)
C2 H7 0.9500
C3 C4 1.384(4)
C3 H6 0.9500
C4 H5 0.9500
C13 H9 0.9800
C13 H11 0.9800
C13 H10 0.9800
C14 C19 1.385(4)
C14 C15 1.390(4)
C19 C18 1.388(4)
C19 H16 0.9500
C18 C17 1.383(6)
C18 H12 0.9500
C17 C16 1.364(6)
C17 H13 0.9500
C16 C15 1.394(4)
C16 H14 0.9500
C15 H15 0.9500
C20 C25 1.387(4)
C20 C21 1.389(4)
C21 C22 1.390(4)
C21 H21 0.9500
C22 C23 1.371(5)
C22 H20 0.9500
C23 C24 1.368(5)
C23 H19 0.9500
C24 C25 1.392(4)
C24 H18 0.9500
C25 H17 0.9500
C26 C27 1.382(4)
C26 C31 1.384(4)
C31 C30 1.391(5)
C31 H22 0.9500
C30 C29 1.356(5)
C30 H26 0.9500
C29 C28 1.370(5)
C29 H25 0.9500
C28 C27 1.384(5)
C28 H23 0.9500
C27 H24 0.9500
C33 C34 1.495(4)
C34 C56 1.384(4)
C34 C35 1.391(3)
C35 C36 1.405(3)
C35 H33 0.9500
C36 C59 1.402(3)
C36 B1 1.645(3)
C37 C60 1.400(3)
C37 C38 1.403(3)
C37 B1 1.642(3)
C38 C39 1.392(3)
C38 H35 0.9500
C39 C63 1.390(3)
C39 C40 1.500(4)
C40 F25 1.256(5)
C40 F27' 1.268(5)
C40 F27 1.283(4)
C40 F26' 1.305(6)
C40 F26 1.401(5)
C40 F25' 1.459(5)
C42 C43 1.497(3)
C43 C44 1.387(3)
C43 C65 1.392(3)
C44 C45 1.391(4)
C44 H41 0.9500
C45 C46 1.392(3)
C46 C47 1.405(3)
C46 H40 0.9500
C47 C65 1.402(3)
C47 B1 1.638(3)
C48 C49 1.402(3)
C48 C54 1.404(3)
C48 B1 1.637(3)
C49 C50 1.401(3)
C49 H30 0.9500
C50 C52 1.386(4)
C50 C51 1.499(3)
C52 C53 1.387(3)
C52 H29 0.9500
C53 C54 1.393(3)
C53 C55 1.499(3)
C54 H28 0.9500
C56 C57 1.386(4)
C56 H32 0.9500
C57 C59 1.395(3)
C57 C58 1.494(4)
C59 H31 0.9500
C60 C61 1.396(3)
C60 H38 0.9500
C61 C63 1.391(4)
C61 C62 1.501(3)
C63 H34 0.9500
C65 H39 0.9500

loop_
_geom_torsion_atom_site_label_1
_geom_torsion_atom_site_label_2
_geom_torsion_atom_site_label_3
_geom_torsion_atom_site_label_4
_geom_torsion
C12 N2 C6 N3 -1.4(3)
Pd1 N2 C6 N3 -166.94(17)
C12 N2 C6 C5 174.9(2)
Pd1 N2 C6 C5 9.4(3)
C7 N3 C6 N2 2.1(3)
C7 N3 C6 C5 -174.1(2)
C6 N3 C7 C8 174.2(3)
C6 N3 C7 C12 -1.8(3)
N3 C7 C8 C9 -176.0(3)
C12 C7 C8 C9 -0.6(4)
C7 C8 C9 C10 -1.1(4)
C8 C9 C10 C11 0.8(5)
C9 C10 C11 C12 1.4(4)
C6 N2 C12 C11 -177.7(3)
Pd1 N2 C12 C11 -19.5(5)
C6 N2 C12 C7 0.2(3)
Pd1 N2 C12 C7 158.5(2)
C10 C11 C12 N2 174.7(3)
C10 C11 C12 C7 -3.0(4)
N3 C7 C12 N2 1.0(3)
C8 C7 C12 N2 -175.4(2)
N3 C7 C12 C11 179.2(2)
C8 C7 C12 C11 2.8(4)
C1 N1 C5 C4 1.2(4)
Pd1 N1 C5 C4 -169.7(2)
C1 N1 C5 C6 -178.8(2)
Pd1 N1 C5 C6 10.3(3)
N2 C6 C5 N1 -13.7(3)
N3 C6 C5 N1 162.1(2)
N2 C6 C5 C4 166.3(3)
N3 C6 C5 C4 -17.9(4)
C5 N1 C1 C2 -0.7(4)
Pd1 N1 C1 C2 168.9(2)
N1 C1 C2 C3 -0.2(5)
C1 C2 C3 C4 0.6(5)
C2 C3 C4 C5 -0.1(5)
N1 C5 C4 C3 -0.8(4)
C6 C5 C4 C3 179.2(3)
C20 P1 C14 C19 158.2(2)
C26 P1 C14 C19 45.4(2)
Pd1 P1 C14 C19 -76.2(2)
C20 P1 C14 C15 -23.3(3)
C26 P1 C14 C15 -136.0(2)
Pd1 P1 C14 C15 102.4(2)
C15 C14 C19 C18 1.5(5)
P1 C14 C19 C18 -179.9(2)
C14 C19 C18 C17 -0.2(5)
C19 C18 C17 C16 -1.3(5)
C18 C17 C16 C15 1.4(5)
C19 C14 C15 C16 -1.5(5)
P1 C14 C15 C16 -180.0(3)
C17 C16 C15 C14 0.0(5)
C14 P1 C20 C25 126.4(2)
C26 P1 C20 C25 -125.1(2)
Pd1 P1 C20 C25 -5.8(2)
C14 P1 C20 C21 -54.8(3)
C26 P1 C20 C21 53.7(3)
Pd1 P1 C20 C21 173.1(2)
C25 C20 C21 C22 1.9(5)
P1 C20 C21 C22 -176.9(3)
C20 C21 C22 C23 -0.7(6)
C21 C22 C23 C24 -0.7(5)
C22 C23 C24 C25 0.9(5)
C21 C20 C25 C24 -1.7(4)
P1 C20 C25 C24 177.1(2)
C23 C24 C25 C20 0.4(5)
C20 P1 C26 C27 -56.8(3)
C14 P1 C26 C27 53.0(3)
Pd1 P1 C26 C27 -177.3(2)
C20 P1 C26 C31 124.3(2)
C14 P1 C26 C31 -125.9(3)
Pd1 P1 C26 C31 3.8(3)
C27 C26 C31 C30 -0.5(5)
P1 C26 C31 C30 178.5(3)
C26 C31 C30 C29 0.5(6)
C31 C30 C29 C28 0.9(6)
C30 C29 C28 C27 -2.3(6)
C31 C26 C27 C28 -0.9(5)
P1 C26 C27 C28 -179.8(3)
C29 C28 C27 C26 2.3(6)
F1 C33 C34 C56 -140.9(3)
F17 C33 C34 C56 -21.1(4)
F18 C33 C34 C56 98.5(3)
F1 C33 C34 C35 40.2(4)
F17 C33 C34 C35 160.0(3)
F18 C33 C34 C35 -80.3(3)
C56 C34 C35 C36 -0.2(4)
C33 C34 C35 C36 178.7(2)
C34 C35 C36 C59 1.3(3)
C34 C35 C36 B1 173.7(2)
C60 C37 C38 C39 1.2(3)
B1 C37 C38 C39 175.9(2)
C37 C38 C39 C63 -0.5(4)
C37 C38 C39 C40 179.6(2)
C63 C39 C40 F25 -136.4(4)
C38 C39 C40 F25 43.4(5)
C63 C39 C40 F27' 43.4(5)
C38 C39 C40 F27' -136.7(5)
C63 C39 C40 F27 -4.9(5)
C38 C39 C40 F27 175.0(4)
C63 C39 C40 F26' 178.4(6)
C38 C39 C40 F26' -1.7(6)
C63 C39 C40 F26 108.9(3)
C38 C39 C40 F26 -71.2(4)
C63 C39 C40 F25' -71.3(4)
C38 C39 C40 F25' 108.5(4)
F3 C42 C43 C44 4.6(4)
F4 C42 C43 C44 -117.7(3)
F2 C42 C43 C44 125.0(3)
F3 C42 C43 C65 -177.0(2)
F4 C42 C43 C65 60.8(3)
F2 C42 C43 C65 -56.5(3)
C65 C43 C44 C45 -0.3(4)
C42 C43 C44 C45 178.2(2)
C43 C44 C45 C46 0.4(4)
C43 C44 C45 C71 -179.3(2)
F5 C71 C45 C44 2.5(4)
F6 C71 C45 C44 134.2(3)
F7 C71 C45 C44 -111.7(3)
F5 C71 C45 C46 -177.3(3)
F6 C71 C45 C46 -45.5(4)
F7 C71 C45 C46 68.5(3)
C44 C45 C46 C47 -0.4(4)
C71 C45 C46 C47 179.3(2)
C45 C46 C47 C65 0.2(3)
C45 C46 C47 B1 174.3(2)
C54 C48 C49 C50 -0.3(3)
B1 C48 C49 C50 -171.0(2)
C48 C49 C50 C52 0.5(4)
C48 C49 C50 C51 -179.7(2)
C52 C50 C51 F8 -2.2(4)
C49 C50 C51 F8 178.0(3)
C52 C50 C51 F9 -125.7(3)
C49 C50 C51 F9 54.5(4)
C52 C50 C51 F10 118.0(3)
C49 C50 C51 F10 -61.8(3)
C49 C50 C52 C53 0.0(4)
C51 C50 C52 C53 -179.8(2)
C50 C52 C53 C54 -0.8(4)
C50 C52 C53 C55 177.3(2)
C52 C53 C54 C48 1.1(4)
C55 C53 C54 C48 -177.0(2)
C49 C48 C54 C53 -0.5(3)
B1 C48 C54 C53 170.6(2)
C52 C53 C55 F13 7.8(4)
C54 C53 C55 F13 -174.0(2)
C52 C53 C55 F11 128.7(3)
C54 C53 C55 F11 -53.2(3)
C52 C53 C55 F12 -113.0(3)
C54 C53 C55 F12 65.1(3)
C35 C34 C56 C57 -1.2(4)
C33 C34 C56 C57 180.0(3)
C34 C56 C57 C59 1.4(4)
C34 C56 C57 C58 179.9(3)
C56 C57 C58 F15 -88.4(3)
C59 C57 C58 F15 90.2(3)
C56 C57 C58 F16 31.6(4)
C59 C57 C58 F16 -149.9(3)
C56 C57 C58 F14 152.1(3)
C59 C57 C58 F14 -29.4(4)
C56 C57 C59 C36 -0.2(4)
C58 C57 C59 C36 -178.8(3)
C35 C36 C59 C57 -1.1(3)
B1 C36 C59 C57 -173.0(2)
C38 C37 C60 C61 -0.8(3)
B1 C37 C60 C61 -175.2(2)
C37 C60 C61 C63 -0.3(4)
C37 C60 C61 C62 177.6(2)
C63 C61 C62 F20 -32.3(3)
C60 C61 C62 F20 149.7(2)
C63 C61 C62 F21 -153.6(2)
C60 C61 C62 F21 28.4(3)
C63 C61 C62 F19 86.8(3)
C60 C61 C62 F19 -91.2(3)
C38 C39 C63 C61 -0.6(4)
C40 C39 C63 C61 179.2(2)
C60 C61 C63 C39 1.0(4)
C62 C61 C63 C39 -177.0(2)
C44 C43 C65 C47 0.1(4)
C42 C43 C65 C47 -178.4(2)
C46 C47 C65 C43 0.0(3)
B1 C47 C65 C43 -173.9(2)
C49 C48 B1 C47 -151.4(2)
C54 C48 B1 C47 38.2(3)
C49 C48 B1 C37 -33.6(3)
C54 C48 B1 C37 156.1(2)
C49 C48 B1 C36 85.6(2)
C54 C48 B1 C36 -84.8(2)
C65 C47 B1 C48 -146.2(2)
C46 C47 B1 C48 40.2(3)
C65 C47 B1 C37 89.3(2)
C46 C47 B1 C37 -84.3(2)
C65 C47 B1 C36 -30.0(3)
C46 C47 B1 C36 156.4(2)
C60 C37 B1 C48 -30.5(3)
C38 C37 B1 C48 155.2(2)
C60 C37 B1 C47 91.3(3)
C38 C37 B1 C47 -82.9(2)
C60 C37 B1 C36 -146.1(2)
C38 C37 B1 C36 39.7(3)
C59 C36 B1 C48 87.1(3)
C35 C36 B1 C48 -84.5(2)
C59 C36 B1 C47 -33.7(3)
C35 C36 B1 C47 154.7(2)
C59 C36 B1 C37 -149.8(2)
C35 C36 B1 C37 38.5(3)
